data_2237258
loop_
_publ_author_name
'Chiririwa, Haleden'
'Davis, Wade L.'

_publ_section_title
;
 Chlorido{[(<i>E</i>)-2-(diphenylphosphanyl)benzylidene](furan-2-ylmethyl)amine-\k<i>P</i>}gold(I)
;
_journal_coeditor_code YK2081
_journal_issue 1
_journal_name_full 'Acta Crystallographica Section E'
_journal_page_first m53
_journal_paper_doi 10.1107/S1600536812050404
_journal_volume 69
_journal_year 2013
_chemical_formula_iupac '[Au Cl (C24 H20 N O P)]'
_chemical_formula_moiety 'C24 H20 Au Cl N O P'
_chemical_formula_sum 'C24 H20 Au Cl N O P'
_chemical_formula_weight 601.80
_chemical_name_systematic
;
Chlorido{[(<i>E</i>)-2-(diphenylphosphanyl)benzylidene](furan-2-
ylmethyl)amine-\k<i>P</i>}gold(I)
;
_space_group_IT_number 14
_symmetry_cell_setting monoclinic
_symmetry_space_group_name_Hall '-P 2yn'
_symmetry_space_group_name_H-M 'P 1 21/n 1'
_atom_sites_solution_hydrogens geom
_atom_sites_solution_primary direct
_atom_sites_solution_secondary difmap
_audit_creation_method SHELXL-97
_cell_angle_alpha 90.00
_cell_angle_beta 111.7510(10)
_cell_angle_gamma 90.00
_cell_formula_units_Z 4
_cell_length_a 13.4559(4)
_cell_length_b 10.3917(2)
_cell_length_c 17.2641(4)
_cell_measurement_reflns_used 5534
_cell_measurement_temperature 173(2)
_cell_measurement_theta_max 28.28
_cell_measurement_theta_min 3.55
_cell_volume 2242.16(10)
_computing_cell_refinement 'SAINT (Bruker, 2007)'
_computing_data_collection 'APEX2 (Bruker, 2007)'
_computing_data_reduction 'SAINT and XPREP (Bruker, 2007)'
_computing_molecular_graphics 'DIAMOND (Brandenburg & Putz, 2005)'
_computing_publication_material 'WinGX (Farrugia, 2012)'
_computing_structure_refinement 'SHELXL97 (Sheldrick, 2008)'
_computing_structure_solution 'SHELXS97 (Sheldrick, 2008)'
_diffrn_ambient_temperature 173(2)
_diffrn_detector_area_resol_mean 0
_diffrn_measured_fraction_theta_full 0.997
_diffrn_measured_fraction_theta_max 0.997
_diffrn_measurement_device_type 'Bruker APEXII 4K CCD'
_diffrn_measurement_method '0.5\%  \w scans, 20s'
_diffrn_radiation_monochromator graphite
_diffrn_radiation_source 'fine-focus sealed tube'
_diffrn_radiation_type MoK\a
_diffrn_radiation_wavelength 0.71073
_diffrn_reflns_av_R_equivalents 0.1002
_diffrn_reflns_av_sigmaI/netI 0.0401
_diffrn_reflns_limit_h_max 17
_diffrn_reflns_limit_h_min -17
_diffrn_reflns_limit_k_max 13
_diffrn_reflns_limit_k_min -13
_diffrn_reflns_limit_l_max 23
_diffrn_reflns_limit_l_min -23
_diffrn_reflns_number 74340
_diffrn_reflns_theta_full 28.28
_diffrn_reflns_theta_max 28.28
_diffrn_reflns_theta_min 3.11
_diffrn_standards_decay_% 0
_diffrn_standards_interval_count 0
_diffrn_standards_interval_time 0
_diffrn_standards_number 0
_exptl_absorpt_coefficient_mu 6.766
_exptl_absorpt_correction_T_max 0.8765
_exptl_absorpt_correction_T_min 0.4107
_exptl_absorpt_correction_type multi-scan
_exptl_absorpt_process_details '(SADABS; Bruker, 2007)'
_exptl_crystal_colour yellow
_exptl_crystal_density_diffrn 1.783
_exptl_crystal_density_method 'not measured'
_exptl_crystal_description plate
_exptl_crystal_F_000 1160
_exptl_crystal_size_max 0.16
_exptl_crystal_size_mid 0.11
_exptl_crystal_size_min 0.02
_refine_diff_density_max 2.273
_refine_diff_density_min -1.517
_refine_ls_extinction_method none
_refine_ls_goodness_of_fit_ref 1.072
_refine_ls_hydrogen_treatment constr
_refine_ls_matrix_type full
_refine_ls_number_parameters 299
_refine_ls_number_reflns 5536
_refine_ls_number_restraints 240
_refine_ls_restrained_S_all 1.055
_refine_ls_R_factor_all 0.0644
_refine_ls_R_factor_gt 0.0390
_refine_ls_shift/su_max 0.003
_refine_ls_shift/su_mean 0.000
_refine_ls_structure_factor_coef Fsqd
_refine_ls_weighting_details 'calc w=1/[\s^2^(Fo^2^)+(0.0574P)^2^+0.0000P] where P=(Fo^2^+2Fc^2^)/3'
_refine_ls_weighting_scheme calc
_refine_ls_wR_factor_gt 0.0878
_refine_ls_wR_factor_ref 0.0999
_reflns_number_gt 4175
_reflns_number_total 5536
_reflns_threshold_expression I>2sigma(I)
_cod_data_source_file yk2081.cif
_cod_data_source_block I
_cod_original_cell_volume 2242.16(9)
_cod_original_sg_symbol_H-M 'P 21/n'
_cod_database_code 2237258
_cod_database_fobs_code 2237258

loop_
_symmetry_equiv_pos_as_xyz
'x, y, z'
'-x+1/2, y+1/2, -z+1/2'
'-x, -y, -z'
'x-1/2, -y-1/2, z-1/2'

loop_
_atom_site_type_symbol
_atom_site_label
_atom_site_fract_x
_atom_site_fract_y
_atom_site_fract_z
_atom_site_U_iso_or_equiv
_atom_site_adp_type
_atom_site_calc_flag
_atom_site_refinement_flags
_atom_site_occupancy
_atom_site_symmetry_multiplicity
_atom_site_disorder_assembly
_atom_site_disorder_group
Cl Cl1 0.67118(12) -0.07954(12) 0.82704(9) 0.0504(3) Uani d . 1 1 . .
Au Au2 0.537496(15) 0.068557(17) 0.801052(11) 0.03605(9) Uani d . 1 1 . .
P P3 0.40775(10) 0.21597(12) 0.76820(7) 0.0330(3) Uani d . 1 1 . .
C C4 0.3211(4) 0.1963(5) 0.8271(3) 0.0402(11) Uani d U 1 1 . .
C C5 0.2133(4) 0.2276(6) 0.7948(4) 0.0525(14) Uani d U 1 1 . .
H H5 0.1813 0.2570 0.7389 0.063 Uiso calc R 1 1 . .
C C6 0.1517(6) 0.2161(7) 0.8440(5) 0.0707(19) Uani d U 1 1 . .
H H6 0.0775 0.2361 0.8213 0.085 Uiso calc R 1 1 . .
C C7 0.1992(7) 0.1753(6) 0.9262(5) 0.075(2) Uani d U 1 1 . .
H H7 0.1576 0.1680 0.9600 0.090 Uiso calc R 1 1 . .
C C8 0.3059(7) 0.1456(6) 0.9584(4) 0.0696(19) Uani d U 1 1 . .
H H8 0.3384 0.1187 1.0148 0.084 Uiso calc R 1 1 . .
C C9 0.3670(5) 0.1546(5) 0.9092(3) 0.0543(14) Uani d U 1 1 . .
H H9 0.4406 0.1320 0.9318 0.065 Uiso calc R 1 1 . .
C C10 0.3191(4) 0.2085(5) 0.6596(3) 0.0342(10) Uani d U 1 1 . .
C C11 0.2655(4) 0.3144(5) 0.6159(3) 0.0477(13) Uani d U 1 1 . .
H H11 0.2723 0.3954 0.6429 0.057 Uiso calc R 1 1 . .
C C12 0.2017(5) 0.3020(6) 0.5326(4) 0.0626(17) Uani d U 1 1 . .
H H12 0.1644 0.3750 0.5026 0.075 Uiso calc R 1 1 . .
C C13 0.1913(5) 0.1858(6) 0.4923(3) 0.0588(16) Uani d U 1 1 . .
H H13 0.1469 0.1788 0.4350 0.071 Uiso calc R 1 1 . .
C C14 0.2447(5) 0.0805(6) 0.5347(4) 0.0561(16) Uani d U 1 1 . .
H H14 0.2395 0.0006 0.5068 0.067 Uiso calc R 1 1 . .
C C15 0.3072(4) 0.0910(5) 0.6195(3) 0.0436(12) Uani d U 1 1 . .
H H15 0.3418 0.0169 0.6499 0.052 Uiso calc R 1 1 . .
C C16 0.4594(4) 0.3787(5) 0.7951(3) 0.0326(10) Uani d U 1 1 . .
C C17 0.4287(4) 0.4506(4) 0.8500(3) 0.0373(11) Uani d U 1 1 . .
H H17 0.3743 0.4178 0.8672 0.045 Uiso calc R 1 1 . .
C C18 0.4745(5) 0.5690(4) 0.8810(4) 0.0463(13) Uani d U 1 1 . .
H H18 0.4517 0.6157 0.9187 0.056 Uiso calc R 1 1 . .
C C19 0.5530(5) 0.6175(5) 0.8564(4) 0.0522(14) Uani d U 1 1 . .
H H19 0.5860 0.6974 0.8778 0.063 Uiso calc R 1 1 . .
C C20 0.5835(5) 0.5500(5) 0.8009(4) 0.0499(14) Uani d U 1 1 . .
H H20 0.6372 0.5856 0.7839 0.060 Uiso calc R 1 1 . .
C C21 0.5394(4) 0.4311(4) 0.7681(3) 0.0392(11) Uani d U 1 1 . .
C C22 0.5774(4) 0.3688(6) 0.7093(3) 0.0458(12) Uani d U 1 1 . .
H H22 0.6342 0.4075 0.6977 0.055 Uiso calc R 1 1 . .
N N23 0.5382(3) 0.2656(4) 0.6732(3) 0.0441(10) Uani d U 1 1 . .
C C24 0.5800(5) 0.2119(7) 0.6128(4) 0.0604(16) Uani d U 1 1 A .
H H24A 0.5925 0.1184 0.6225 0.072 Uiso calc R 1 1 . .
H H24B 0.6490 0.2533 0.6197 0.072 Uiso calc R 1 1 . .
C C25 0.5007(5) 0.2348(6) 0.5259(4) 0.0577(15) Uani d U 1 1 . .
C C26 0.478(2) 0.354(2) 0.5111(14) 0.069(4) Uani d PU 0.51(2) 1 A 1
H H26 0.5032 0.4279 0.5455 0.082 Uiso calc PR 0.51(2) 1 A 1
C C27 0.4039(18) 0.344(2) 0.4285(13) 0.077(4) Uani d PU 0.51(2) 1 A 1
H H27 0.3607 0.4145 0.3999 0.092 Uiso calc PR 0.51(2) 1 A 1
C C28 0.399(2) 0.235(2) 0.3948(16) 0.075(5) Uani d PU 0.51(2) 1 A 1
H H28 0.3521 0.2068 0.3413 0.090 Uiso calc PR 0.51(2) 1 A 1
O O29 0.4960(14) 0.151(2) 0.4681(13) 0.062(4) Uani d PU 0.51(2) 1 A 1
C C28A 0.3720(18) 0.3008(19) 0.4016(13) 0.058(4) Uani d PU 0.49(2) 1 A 2
H H28A 0.3158 0.3466 0.3607 0.070 Uiso calc PR 0.49(2) 1 A 2
C C27A 0.418(2) 0.1871(19) 0.3925(15) 0.066(4) Uani d PU 0.49(2) 1 A 2
H H27A 0.4114 0.1472 0.3413 0.079 Uiso calc PR 0.49(2) 1 A 2
C C26A 0.466(3) 0.150(5) 0.457(3) 0.070(5) Uani d PU 0.49(2) 1 A 2
H H26A 0.4823 0.0607 0.4651 0.084 Uiso calc PR 0.49(2) 1 A 2
O O29A 0.4309(12) 0.3359(15) 0.4912(11) 0.072(4) Uani d PU 0.49(2) 1 A 2

loop_
_atom_site_aniso_label
_atom_site_aniso_U_11
_atom_site_aniso_U_22
_atom_site_aniso_U_33
_atom_site_aniso_U_12
_atom_site_aniso_U_13
_atom_site_aniso_U_23
Cl1 0.0522(8) 0.0505(8) 0.0493(8) 0.0131(6) 0.0198(7) 0.0090(6)
Au2 0.03944(13) 0.03606(13) 0.02786(12) 0.00058(8) 0.00691(8) 0.00152(8)
P3 0.0335(6) 0.0360(7) 0.0249(6) -0.0020(5) 0.0057(5) 0.0002(5)
C4 0.054(3) 0.036(3) 0.033(3) -0.013(2) 0.019(2) -0.007(2)
C5 0.048(3) 0.062(4) 0.053(3) -0.019(3) 0.025(3) -0.016(3)
C6 0.074(4) 0.075(4) 0.079(5) -0.032(4) 0.047(4) -0.038(4)
C7 0.108(5) 0.067(4) 0.082(5) -0.039(4) 0.073(5) -0.034(4)
C8 0.128(6) 0.049(4) 0.048(4) -0.021(4) 0.051(4) -0.010(3)
C9 0.081(4) 0.048(3) 0.036(3) -0.009(3) 0.024(3) -0.003(2)
C10 0.032(2) 0.039(3) 0.026(2) -0.011(2) 0.0051(19) -0.001(2)
C11 0.054(3) 0.044(3) 0.033(3) -0.008(2) 0.002(2) 0.001(2)
C12 0.059(4) 0.064(4) 0.044(3) -0.012(3) -0.005(3) 0.011(3)
C13 0.054(3) 0.080(4) 0.030(3) -0.021(3) 0.000(3) -0.002(3)
C14 0.053(4) 0.066(4) 0.040(3) -0.014(3) 0.007(3) -0.017(3)
C15 0.041(3) 0.045(3) 0.040(3) -0.004(2) 0.009(2) -0.007(2)
C16 0.030(2) 0.036(2) 0.025(2) 0.000(2) 0.0021(19) 0.002(2)
C17 0.033(3) 0.033(3) 0.041(3) -0.0011(19) 0.008(2) -0.002(2)
C18 0.052(3) 0.039(3) 0.041(3) 0.004(2) 0.009(3) -0.004(2)
C19 0.062(4) 0.036(3) 0.047(3) -0.011(3) 0.007(3) -0.003(3)
C20 0.053(3) 0.046(3) 0.043(3) -0.007(2) 0.008(3) 0.002(2)
C21 0.039(3) 0.044(3) 0.028(2) -0.004(2) 0.004(2) 0.005(2)
C22 0.042(3) 0.056(3) 0.038(3) -0.010(3) 0.014(2) 0.002(3)
N23 0.040(2) 0.057(3) 0.036(2) -0.007(2) 0.015(2) 0.003(2)
C24 0.067(4) 0.066(4) 0.049(3) -0.013(3) 0.022(3) -0.012(3)
C25 0.070(4) 0.062(4) 0.046(3) -0.017(3) 0.027(3) -0.005(3)
C26 0.088(10) 0.069(9) 0.044(8) 0.000(9) 0.020(8) 0.002(7)
C27 0.091(9) 0.090(9) 0.048(9) 0.006(8) 0.025(8) 0.007(8)
C28 0.089(9) 0.080(10) 0.045(7) -0.008(9) 0.012(7) 0.000(9)
O29 0.082(9) 0.059(5) 0.038(7) -0.008(8) 0.016(7) -0.011(5)
C28A 0.075(8) 0.061(9) 0.044(8) -0.003(7) 0.026(6) 0.003(7)
C27A 0.092(9) 0.069(9) 0.036(6) -0.011(8) 0.022(6) -0.005(7)
C26A 0.084(11) 0.064(8) 0.044(8) -0.013(9) 0.005(8) -0.004(7)
O29A 0.077(8) 0.076(7) 0.063(8) -0.008(6) 0.026(7) 0.010(6)

loop_
_atom_type_symbol
_atom_type_description
_atom_type_scat_dispersion_real
_atom_type_scat_dispersion_imag
_atom_type_scat_source
C C 0.0033 0.0016 'International Tables Vol C Tables 4.2.6.8 and 6.1.1.4'
H H 0.0000 0.0000 'International Tables Vol C Tables 4.2.6.8 and 6.1.1.4'
N N 0.0061 0.0033 'International Tables Vol C Tables 4.2.6.8 and 6.1.1.4'
O O 0.0106 0.0060 'International Tables Vol C Tables 4.2.6.8 and 6.1.1.4'
P P 0.1023 0.0942 'International Tables Vol C Tables 4.2.6.8 and 6.1.1.4'
Cl Cl 0.1484 0.1585 'International Tables Vol C Tables 4.2.6.8 and 6.1.1.4'
Au Au -2.0133 8.8022 'International Tables Vol C Tables 4.2.6.8 and 6.1.1.4'

loop_
_geom_angle_atom_site_label_1
_geom_angle_atom_site_label_2
_geom_angle_atom_site_label_3
_geom_angle
P3 Au2 Cl1 176.49(5)
C10 P3 C4 105.1(2)
C10 P3 C16 110.2(2)
C4 P3 C16 103.0(2)
C10 P3 Au2 112.74(17)
C4 P3 Au2 112.53(18)
C16 P3 Au2 112.55(15)
C5 C4 C9 119.1(5)
C5 C4 P3 122.7(4)
C9 C4 P3 118.1(4)
C4 C5 C6 120.3(6)
C4 C5 H5 119.8
C6 C5 H5 119.8
C7 C6 C5 119.7(7)
C7 C6 H6 120.1
C5 C6 H6 120.1
C8 C7 C6 120.0(6)
C8 C7 H7 120.0
C6 C7 H7 120.0
C7 C8 C9 120.4(6)
C7 C8 H8 119.8
C9 C8 H8 119.8
C8 C9 C4 120.4(6)
C8 C9 H9 119.8
C4 C9 H9 119.8
C11 C10 C15 119.4(5)
C11 C10 P3 122.9(4)
C15 C10 P3 117.7(4)
C10 C11 C12 119.6(5)
C10 C11 H11 120.2
C12 C11 H11 120.2
C13 C12 C11 121.1(6)
C13 C12 H12 119.5
C11 C12 H12 119.5
C14 C13 C12 119.9(5)
C14 C13 H13 120.1
C12 C13 H13 120.1
C13 C14 C15 119.6(5)
C13 C14 H14 120.2
C15 C14 H14 120.2
C10 C15 C14 120.4(5)
C10 C15 H15 119.8
C14 C15 H15 119.8
C17 C16 C21 118.0(4)
C17 C16 P3 119.5(4)
C21 C16 P3 122.2(4)
C16 C17 C18 122.6(5)
C16 C17 H17 118.7
C18 C17 H17 118.7
C19 C18 C17 119.2(5)
C19 C18 H18 120.4
C17 C18 H18 120.4
C20 C19 C18 119.6(5)
C20 C19 H19 120.2
C18 C19 H19 120.2
C19 C20 C21 123.1(6)
C19 C20 H20 118.5
C21 C20 H20 118.5
C20 C21 C16 117.5(5)
C20 C21 C22 118.3(5)
C16 C21 C22 124.2(4)
N23 C22 C21 122.6(5)
N23 C22 H22 118.7
C21 C22 H22 118.7
C22 N23 C24 118.5(5)
N23 C24 C25 109.4(5)
N23 C24 H24A 109.8
C25 C24 H24A 109.8
N23 C24 H24B 109.8
C25 C24 H24B 109.8
H24A C24 H24B 108.2
C26 C25 O29 123.5(16)
O29 C25 O29A 109.9(13)
C26 C25 C26A 117(2)
O29A C25 C26A 98.6(19)
C26 C25 C24 112.4(12)
O29 C25 C24 118.2(11)
O29A C25 C24 131.8(9)
C26A C25 C24 129.2(18)
C25 C26 C27 98.9(17)
C25 C26 H26 130.5
C27 C26 H26 130.5
C28 C27 C26 115(2)
C28 C27 H27 122.3
C26 C27 H27 122.3
C27 C28 O29 102.9(19)
C27 C28 H28 128.6
O29 C28 H28 128.6
C25 O29 C28 92.1(17)
C27A C28A O29A 103.8(18)
C27A C28A H28A 128.1
O29A C28A H28A 128.1
C26A C27A C28A 107(3)
C26A C27A H27A 126.3
C28A C27A H27A 126.3
C27A C26A C25 120(4)
C27A C26A H26A 119.8
C25 C26A H26A 119.8
C25 O29A C28A 106.0(13)

loop_
_geom_bond_atom_site_label_1
_geom_bond_atom_site_label_2
_geom_bond_distance
Cl1 Au2 2.2820(13)
Au2 P3 2.2321(13)
P3 C10 1.813(5)
P3 C4 1.821(5)
P3 C16 1.822(5)
C4 C5 1.386(7)
C4 C9 1.389(7)
C5 C6 1.394(8)
C5 H5 0.9500
C6 C7 1.390(10)
C6 H6 0.9500
C7 C8 1.370(10)
C7 H7 0.9500
C8 C9 1.386(8)
C8 H8 0.9500
C9 H9 0.9500
C10 C11 1.377(7)
C10 C15 1.384(7)
C11 C12 1.381(7)
C11 H11 0.9500
C12 C13 1.374(8)
C12 H12 0.9500
C13 C14 1.364(8)
C13 H13 0.9500
C14 C15 1.396(7)
C14 H14 0.9500
C15 H15 0.9500
C16 C17 1.385(7)
C16 C21 1.430(7)
C17 C18 1.391(6)
C17 H17 0.9500
C18 C19 1.371(8)
C18 H18 0.9500
C19 C20 1.368(8)
C19 H19 0.9500
C20 C21 1.397(7)
C20 H20 0.9500
C21 C22 1.446(8)
C22 N23 1.254(6)
C22 H22 0.9500
N23 C24 1.467(7)
C24 C25 1.503(9)
C24 H24A 0.9900
C24 H24B 0.9900
C25 C26 1.28(2)
C25 O29 1.30(2)
C25 O29A 1.388(17)
C25 C26A 1.41(4)
C26 C27 1.41(3)
C26 H26 0.9500
C27 C28 1.27(3)
C27 H27 0.9500
C28 O29 1.68(4)
C28 H28 0.9500
C28A C27A 1.37(3)
C28A O29A 1.50(2)
C28A H28A 0.9500
C27A C26A 1.13(5)
C27A H27A 0.9500
C26A H26A 0.9500

loop_
_geom_torsion_atom_site_label_1
_geom_torsion_atom_site_label_2
_geom_torsion_atom_site_label_3
_geom_torsion_atom_site_label_4
_geom_torsion
C10 P3 C4 C5 -25.0(5)
C16 P3 C4 C5 90.5(5)
Au2 P3 C4 C5 -148.1(4)
C10 P3 C4 C9 158.5(4)
C16 P3 C4 C9 -86.0(4)
Au2 P3 C4 C9 35.4(4)
C9 C4 C5 C6 -0.6(8)
P3 C4 C5 C6 -177.1(4)
C4 C5 C6 C7 1.2(9)
C5 C6 C7 C8 -0.5(9)
C6 C7 C8 C9 -0.8(9)
C7 C8 C9 C4 1.3(9)
C5 C4 C9 C8 -0.6(8)
P3 C4 C9 C8 176.0(4)
C4 P3 C10 C11 85.8(5)
C16 P3 C10 C11 -24.6(5)
Au2 P3 C10 C11 -151.3(4)
C4 P3 C10 C15 -95.4(4)
C16 P3 C10 C15 154.3(4)
Au2 P3 C10 C15 27.6(4)
C15 C10 C11 C12 -0.8(8)
P3 C10 C11 C12 178.1(4)
C10 C11 C12 C13 -0.3(9)
C11 C12 C13 C14 -0.2(10)
C12 C13 C14 C15 1.9(9)
C11 C10 C15 C14 2.4(8)
P3 C10 C15 C14 -176.5(4)
C13 C14 C15 C10 -3.0(9)
C10 P3 C16 C17 112.4(4)
C4 P3 C16 C17 0.7(4)
Au2 P3 C16 C17 -120.8(4)
C10 P3 C16 C21 -74.0(4)
C4 P3 C16 C21 174.3(4)
Au2 P3 C16 C21 52.8(4)
C21 C16 C17 C18 -1.7(7)
P3 C16 C17 C18 172.1(4)
C16 C17 C18 C19 0.2(8)
C17 C18 C19 C20 1.2(8)
C18 C19 C20 C21 -1.0(9)
C19 C20 C21 C16 -0.6(8)
C19 C20 C21 C22 179.6(5)
C17 C16 C21 C20 1.8(7)
P3 C16 C21 C20 -171.8(4)
C17 C16 C21 C22 -178.3(5)
P3 C16 C21 C22 8.0(7)
C20 C21 C22 N23 -175.9(5)
C16 C21 C22 N23 4.3(8)
C21 C22 N23 C24 178.2(5)
C22 N23 C24 C25 -105.0(6)
N23 C24 C25 C26 56.6(14)
N23 C24 C25 O29 -149.6(13)
N23 C24 C25 O29A 34.5(12)
N23 C24 C25 C26A -136(2)
O29 C25 C26 C27 28(2)
O29A C25 C26 C27 -38(3)
C26A C25 C26 C27 12(3)
C24 C25 C26 C27 -179.4(11)
C25 C26 C27 C28 -11(3)
C26 C27 C28 O29 -4(3)
C26 C25 O29 C28 -29(2)
O29A C25 O29 C28 -2.8(17)
C26A C25 O29 C28 42(11)
C24 C25 O29 C28 -179.6(11)
C27 C28 O29 C25 17(2)
O29A C28A C27A C26A 15(3)
C28A C27A C26A C25 -22(5)
C26 C25 C26A C27A -1(5)
O29 C25 C26A C27A -119(13)
O29A C25 C26A C27A 19(4)
C24 C25 C26A C27A -168(3)
C26 C25 O29A C28A 130(4)
O29 C25 O29A C28A 4.6(16)
C26A C25 O29A C28A -6(2)
C24 C25 O29A C28A -179.3(9)
C27A C28A O29A C25 -3.5(18)
